data_4110944
loop_
_publ_author_name
'Maria Abrahamsson'
'Michael J\"ager'
'Tomas \"Osterman'
'Lars Eriksson'
'Petter Persson'
'Hans-Christian Becker'
'Olof Johansson'
'Leif Hammarstr\"om'

_publ_section_title
;
 A 3.0 \ms Room Temperature Excited State Lifetime of a Bistridentate
 RuII-Polypyridine Complex for Rod-like Molecular Arrays
;
_journal_name_full 'Journal of the American Chemical Society'
_journal_page_first 12616
_journal_page_last 12617
_journal_paper_doi 10.1021/ja064262y
_journal_volume 128
_journal_year 2006
_chemical_formula_sum 'C49 H30 Cl0 F12 N7.5 P2 Ru'
_chemical_formula_weight 1114.81
_chemical_name_systematic
; 
 ? 
;
_space_group_IT_number 1
_symmetry_cell_setting triclinic
_symmetry_space_group_name_Hall 'P 1'
_symmetry_space_group_name_H-M 'P 1'
_atom_sites_solution_hydrogens geom
_atom_sites_solution_primary direct
_atom_sites_solution_secondary difmap
_audit_creation_method SHELXL-97
_cell_angle_alpha 80.593(7)
_cell_angle_beta 76.370(7)
_cell_angle_gamma 88.287(6)
_cell_formula_units_Z 2
_cell_length_a 10.5531(7)
_cell_length_b 14.5590(11)
_cell_length_c 16.1074(14)
_cell_measurement_temperature 293(2)
_cell_volume 2372.6(3)
_computing_structure_refinement 'SHELXL-97 (Sheldrick, 1997)'
_computing_structure_solution 'SHELXS-97 (Sheldrick, 1990)'
_diffrn_ambient_temperature 293(2)
_diffrn_measured_fraction_theta_full 0.856
_diffrn_measured_fraction_theta_max 0.856
_diffrn_radiation_monochromator graphite
_diffrn_radiation_source 'fine-focus sealed tube'
_diffrn_radiation_wavelength 0.70930
_diffrn_reflns_av_R_equivalents 0.0922
_diffrn_reflns_av_sigmaI/netI 0.5175
_diffrn_reflns_limit_h_max 15
_diffrn_reflns_limit_h_min -15
_diffrn_reflns_limit_k_max 21
_diffrn_reflns_limit_k_min -20
_diffrn_reflns_limit_l_max 23
_diffrn_reflns_limit_l_min -15
_diffrn_reflns_number 22981
_diffrn_reflns_theta_full 32.31
_diffrn_reflns_theta_max 32.31
_diffrn_reflns_theta_min 3.68
_exptl_absorpt_coefficient_mu 0.490
_exptl_crystal_density_diffrn 1.560
_exptl_crystal_F_000 1117
_refine_diff_density_max 1.309
_refine_diff_density_min -0.882
_refine_diff_density_rms 0.129
_refine_ls_abs_structure_details 'Flack H D (1983), Acta Cryst. A39, 876-881'
_refine_ls_abs_structure_Flack 0.08(7)
_refine_ls_extinction_method none
_refine_ls_goodness_of_fit_ref 0.714
_refine_ls_hydrogen_treatment mixed
_refine_ls_matrix_type full
_refine_ls_number_parameters 718
_refine_ls_number_reflns 16781
_refine_ls_number_restraints 311
_refine_ls_restrained_S_all 0.728
_refine_ls_R_factor_all 0.2258
_refine_ls_R_factor_gt 0.0680
_refine_ls_shift/su_max 0.008
_refine_ls_shift/su_mean 0.001
_refine_ls_structure_factor_coef Fsqd
_refine_ls_weighting_details 'calc w=1/[\s^2^(Fo^2^)+(0.0622P)^2^+0.0000P] where P=(Fo^2^+2Fc^2^)/3'
_refine_ls_weighting_scheme calc
_refine_ls_wR_factor_gt 0.1419
_refine_ls_wR_factor_ref 0.1733
_reflns_number_gt 4587
_reflns_number_total 16781
_reflns_threshold_expression >2sigma(I)
_cod_data_source_file ja064262ysi20060616_110039.cif
_cod_data_source_block rp1
_cod_original_formula_sum 'C49 H30 Cl0 F12 N7.50 P2 Ru'
_cod_database_code 4110944

loop_
_symmetry_equiv_pos_as_xyz
'x, y, z'

loop_
_atom_site_label
_atom_site_type_symbol
_atom_site_fract_x
_atom_site_fract_y
_atom_site_fract_z
_atom_site_U_iso_or_equiv
_atom_site_adp_type
_atom_site_occupancy
_atom_site_symmetry_multiplicity
_atom_site_calc_flag
_atom_site_refinement_flags
Ru1 Ru 0.55107(11) 1.26498(8) 1.20517(7) 0.0217(4) Uani 1 1 d U
Ru2 Ru 0.22327(10) 0.79497(8) 1.69899(7) 0.0203(4) Uani 1 1 d U
P1 P 0.3187(7) 1.3896(5) 1.7393(4) 0.0352(14) Uani 1 1 d U
F11 F 0.4522(12) 1.3460(9) 1.7272(8) 0.066(3) Uani 1 1 d U
F12 F 0.2586(13) 1.3207(9) 1.6887(7) 0.065(3) Uani 1 1 d U
F13 F 0.3524(10) 1.4717(7) 1.6593(7) 0.071(3) Uani 1 1 d U
F14 F 0.1836(12) 1.4385(10) 1.7644(8) 0.056(3) Uani 1 1 d U
F15 F 0.3853(14) 1.4534(8) 1.7923(8) 0.078(3) Uani 1 1 d U
F16 F 0.2898(12) 1.3101(6) 1.8211(6) 0.062(3) Uani 1 1 d U
P2 P -0.1461(7) 1.1440(5) 1.6365(4) 0.0355(14) Uani 1 1 d U
F21 F -0.0913(13) 1.2155(9) 1.5516(8) 0.071(3) Uani 1 1 d U
F22 F -0.0075(12) 1.0926(13) 1.6162(8) 0.090(3) Uani 1 1 d U
F23 F -0.2227(11) 1.0893(10) 1.5873(9) 0.080(3) Uani 1 1 d U
F24 F -0.1825(15) 1.0663(10) 1.7106(8) 0.067(3) Uani 1 1 d U
F25 F -0.0533(17) 1.1975(10) 1.6733(10) 0.133(4) Uani 1 1 d U
F26 F -0.265(2) 1.2034(13) 1.6703(12) 0.140(5) Uani 1 1 d U
P3 P 0.4594(6) 0.6684(5) 1.1650(4) 0.0341(14) Uani 1 1 d U
F31 F 0.3157(13) 0.7192(11) 1.1964(9) 0.075(3) Uani 1 1 d U
F33 F 0.4926(14) 0.7134(14) 1.0708(8) 0.156(5) Uani 1 1 d U
F35 F 0.5990(12) 0.6238(11) 1.1522(11) 0.077(3) Uani 1 1 d U
F32 F 0.5265(15) 0.7486(12) 1.1897(12) 0.130(4) Uani 1 1 d U
F34 F 0.4317(15) 0.6374(13) 1.2609(7) 0.141(4) Uani 1 1 d U
F36 F 0.3963(12) 0.5873(11) 1.1423(12) 0.124(4) Uani 1 1 d U
P4 P -0.0813(6) 0.9137(5) 1.2707(4) 0.0334(14) Uani 1 1 d U
F41 F -0.1081(15) 0.8294(10) 1.3497(7) 0.079(3) Uani 1 1 d U
F42 F -0.1309(13) 0.8630(9) 1.2049(6) 0.077(3) Uani 1 1 d U
F43 F 0.0559(15) 0.8698(12) 1.2452(9) 0.090(4) Uani 1 1 d U
F44 F -0.0378(13) 0.9954(8) 1.1817(7) 0.048(3) Uani 1 1 d U
F45 F -0.0389(14) 0.9720(9) 1.3315(8) 0.088(3) Uani 1 1 d U
F46 F -0.2035(12) 0.9775(11) 1.2980(9) 0.084(3) Uani 1 1 d U
N101 N 0.5931(17) 1.1648(12) 1.1247(10) 0.028(5) Uiso 1 1 d DU
C102 C 0.6495(18) 1.0760(13) 1.1485(13) 0.039(6) Uiso 1 1 d DU
H102 H 0.6462 1.0587 1.2072 0.047 Uiso 1 1 calc R
C103 C 0.7027(15) 1.0187(11) 1.1006(9) 0.014(4) Uiso 1 1 d DU
H103 H 0.7290 0.9597 1.1216 0.017 Uiso 1 1 calc R
C104 C 0.717(2) 1.0515(15) 1.0161(13) 0.050(7) Uiso 1 1 d DU
H104 H 0.7661 1.0162 0.9768 0.061 Uiso 1 1 calc R
C105 C 0.6658(19) 1.1334(13) 0.9833(11) 0.031(5) Uiso 1 1 d DU
C106 C 0.5935(19) 1.1884(14) 1.0381(12) 0.038(6) Uiso 1 1 d DU
C107 C 0.515(2) 1.2616(14) 1.0149(12) 0.026(5) Uiso 1 1 d DU
C108 C 0.529(2) 1.3023(16) 0.9297(12) 0.040(7) Uiso 1 1 d DU
H108 H 0.4848 1.3557 0.9124 0.048 Uiso 1 1 calc R
C109 C 0.6258(16) 1.2487(11) 0.8655(11) 0.033(5) Uiso 1 1 d DU
H109 H 0.6448 1.2724 0.8067 0.040 Uiso 1 1 calc R
C110 C 0.684(2) 1.1679(15) 0.8936(14) 0.061(7) Uiso 1 1 d DU
H110 H 0.7352 1.1351 0.8533 0.073 Uiso 1 1 calc R
N111 N 0.3920(16) 1.3079(12) 1.1601(10) 0.035(5) Uiso 1 1 d DU
C112 C 0.3932(18) 1.3054(14) 1.0723(11) 0.018(5) Uiso 1 1 d DU
C113 C 0.2894(16) 1.3281(12) 1.0361(11) 0.023(5) Uiso 1 1 d DU
H113 H 0.2853 1.3157 0.9819 0.028 Uiso 1 1 calc R
C114 C 0.1852(19) 1.3740(14) 1.0916(11) 0.028(5) Uiso 1 1 d DU
H114 H 0.1191 1.4026 1.0677 0.033 Uiso 1 1 calc R
C115 C 0.1799(19) 1.3771(14) 1.1753(11) 0.027(5) Uiso 1 1 d DU
H115 H 0.1080 1.4005 1.2110 0.033 Uiso 1 1 calc R
C116 C 0.2890(13) 1.3431(10) 1.2059(9) 0.003(3) Uiso 1 1 d DU
N121 N 0.5168(16) 1.3664(12) 1.2819(10) 0.022(4) Uiso 1 1 d DU
C122 C 0.6159(17) 1.4078(12) 1.3036(10) 0.019(4) Uiso 1 1 d DU
H122 H 0.6999 1.4104 1.2685 0.022 Uiso 1 1 calc R
C123 C 0.5884(15) 1.4461(10) 1.3795(9) 0.018(4) Uiso 1 1 d DU
H123 H 0.6535 1.4835 1.3869 0.021 Uiso 1 1 calc R
C124 C 0.4769(14) 1.4356(11) 1.4449(10) 0.018(4) Uiso 1 1 d DU
H124 H 0.4711 1.4482 1.5005 0.021 Uiso 1 1 calc R
C125 C 0.3753(14) 1.4038(11) 1.4171(9) 0.019(4) Uiso 1 1 d DU
C126 C 0.3959(16) 1.3766(13) 1.3267(10) 0.024(5) Uiso 1 1 d DU
C127 C 0.2851(16) 1.3537(13) 1.2936(11) 0.021(5) Uiso 1 1 d DU
C128 C 0.162(2) 1.3406(15) 1.3600(11) 0.031(5) Uiso 1 1 d DU
H128 H 0.0895 1.3203 1.3444 0.037 Uiso 1 1 calc R
C129 C 0.1460(13) 1.3572(9) 1.4491(8) 0.012(3) Uiso 1 1 d DU
H129 H 0.0663 1.3434 1.4883 0.014 Uiso 1 1 calc R
C130 C 0.2391(16) 1.3903(13) 1.4745(11) 0.024(5) Uiso 1 1 d DU
H130 H 0.2224 1.4063 1.5296 0.029 Uiso 1 1 calc R
N131 N 0.4402(13) 1.1735(10) 1.2959(9) 0.020(4) Uiso 1 1 d DU
C132 C 0.3310(16) 1.1262(12) 1.2937(10) 0.029(5) Uiso 1 1 d DU
H132 H 0.3242 1.1182 1.2387 0.035 Uiso 1 1 calc R
C133 C 0.2298(17) 1.0886(12) 1.3604(10) 0.034(5) Uiso 1 1 d DU
H133 H 0.1641 1.0546 1.3492 0.041 Uiso 1 1 calc R
C134 C 0.2263(16) 1.1005(12) 1.4379(10) 0.023(4) Uiso 1 1 d DU
H134 H 0.1543 1.0804 1.4823 0.028 Uiso 1 1 calc R
C135 C 0.3370(15) 1.1463(12) 1.4564(9) 0.025(4) Uiso 1 1 d DU
C136 C 0.4379(16) 1.1678(13) 1.3821(10) 0.015(4) Uiso 1 1 d DU
C137 C 0.5631(16) 1.2000(13) 1.4008(10) 0.020(5) Uiso 1 1 d DU
C138 C 0.5539(15) 1.2162(11) 1.4895(9) 0.016(4) Uiso 1 1 d DU
H138 H 0.6281 1.2376 1.5024 0.019 Uiso 1 1 calc R
C139 C 0.4449(14) 1.2021(12) 1.5537(11) 0.034(5) Uiso 1 1 d DU
H139 H 0.4457 1.2173 1.6075 0.041 Uiso 1 1 calc R
C140 C 0.3338(14) 1.1662(10) 1.5422(8) 0.019(4) Uiso 1 1 d DU
H140 H 0.2596 1.1551 1.5870 0.023 Uiso 1 1 calc R
N141 N 0.7052(14) 1.2255(10) 1.2573(8) 0.010(4) Uiso 1 1 d DU
C142 C 0.6913(18) 1.1968(14) 1.3461(11) 0.020(5) Uiso 1 1 d DU
C143 C 0.7937(17) 1.1782(13) 1.3793(12) 0.024(5) Uiso 1 1 d DU
H143 H 0.7783 1.1643 1.4393 0.029 Uiso 1 1 calc R
C144 C 0.9090(18) 1.1775(13) 1.3379(11) 0.031(5) Uiso 1 1 d DU
H144 H 0.9765 1.1595 1.3650 0.037 Uiso 1 1 calc R
C145 C 0.933(2) 1.2058(16) 1.2463(13) 0.046(7) Uiso 1 1 d DU
H145 H 1.0190 1.2107 1.2154 0.055 Uiso 1 1 calc R
C146 C 0.8296(16) 1.2283(13) 1.1953(11) 0.034(5) Uiso 1 1 d DU
N151 N 0.6710(13) 1.3579(10) 1.1146(8) 0.010(3) Uiso 1 1 d DU
C152 C 0.622(2) 1.4396(16) 1.0772(14) 0.046(7) Uiso 1 1 d DU
H152 H 0.5505 1.4674 1.1089 0.055 Uiso 1 1 calc R
C153 C 0.680(2) 1.4808(15) 0.9925(13) 0.051(7) Uiso 1 1 d DU
H153 H 0.6433 1.5338 0.9670 0.061 Uiso 1 1 calc R
C154 C 0.7934(17) 1.4421(12) 0.9455(11) 0.030(5) Uiso 1 1 d DU
H154 H 0.8340 1.4702 0.8898 0.037 Uiso 1 1 calc R
C155 C 0.8413(16) 1.3640(12) 0.9829(10) 0.017(4) Uiso 1 1 d DU
C156 C 0.7818(16) 1.3289(11) 1.0628(10) 0.024(5) Uiso 1 1 d DU
C157 C 0.8537(18) 1.2543(13) 1.1017(11) 0.032(6) Uiso 1 1 d DU
C158 C 0.961(2) 1.2097(16) 1.0592(12) 0.029(6) Uiso 1 1 d DU
H158 H 1.0001 1.1584 1.0854 0.035 Uiso 1 1 calc R
C159 C 1.0058(14) 1.2514(10) 0.9699(9) 0.013(4) Uiso 1 1 d DU
H159 H 1.0747 1.2235 0.9356 0.015 Uiso 1 1 calc R
C160 C 0.9507(13) 1.3329(9) 0.9312(9) 0.018(4) Uiso 1 1 d DU
H160 H 0.9862 1.3627 0.8752 0.021 Uiso 1 1 calc R
N201 N 0.2598(16) 0.6922(13) 1.6212(10) 0.023(4) Uiso 1 1 d U
C202 C 0.172(2) 0.6557(14) 1.5926(12) 0.032(5) Uiso 1 1 d U
H202 H 0.0907 0.6520 1.6308 0.038 Uiso 1 1 calc R
C203 C 0.1722(19) 0.6200(13) 1.5162(11) 0.038(6) Uiso 1 1 d U
H203 H 0.1024 0.5978 1.4989 0.046 Uiso 1 1 calc R
C204 C 0.3058(18) 0.6265(14) 1.4724(12) 0.036(6) Uiso 1 1 d U
H204 H 0.3257 0.6027 1.4207 0.044 Uiso 1 1 calc R
C205 C 0.4163(16) 0.6642(12) 1.4950(10) 0.023(4) Uiso 1 1 d U
C206 C 0.3919(16) 0.6898(13) 1.5695(11) 0.021(5) Uiso 1 1 d U
C207 C 0.4949(17) 0.7126(13) 1.6007(11) 0.021(5) Uiso 1 1 d U
C208 C 0.616(2) 0.7151(15) 1.5540(12) 0.029(5) Uiso 1 1 d U
H208 H 0.6848 0.7277 1.5773 0.035 Uiso 1 1 calc R
C209 C 0.6369(18) 0.6994(13) 1.4746(11) 0.043(5) Uiso 1 1 d U
H209 H 0.7204 0.7058 1.4389 0.052 Uiso 1 1 calc R
C210 C 0.5297(19) 0.6722(14) 1.4428(13) 0.036(6) Uiso 1 1 d U
H210 H 0.5420 0.6607 1.3863 0.043 Uiso 1 1 calc R
N211 N 0.3768(13) 0.7502(10) 1.7540(8) 0.010(3) Uiso 1 1 d U
C212 C 0.484(2) 0.7094(16) 1.6933(15) 0.053(7) Uiso 1 1 d U
C213 C 0.583(2) 0.6784(15) 1.7380(12) 0.033(6) Uiso 1 1 d U
H213 H 0.6523 0.6468 1.7076 0.040 Uiso 1 1 calc R
C214 C 0.591(2) 0.6894(16) 1.8232(13) 0.041(6) Uiso 1 1 d U
H214 H 0.6649 0.6763 1.8447 0.049 Uiso 1 1 calc R
C215 C 0.4860(16) 0.7188(12) 1.8664(11) 0.022(5) Uiso 1 1 d U
H215 H 0.4804 0.7190 1.9249 0.026 Uiso 1 1 calc R
C216 C 0.372(2) 0.7528(16) 1.8329(13) 0.029(6) Uiso 1 1 d U
N221 N 0.1900(15) 0.8984(11) 1.7754(9) 0.018(4) Uiso 1 1 d U
C222 C 0.1408(14) 0.9746(10) 1.7529(9) 0.008(3) Uiso 1 1 d U
H222 H 0.1446 0.9947 1.6945 0.010 Uiso 1 1 calc R
C223 C 0.0751(19) 1.0354(14) 1.8182(12) 0.039(6) Uiso 1 1 d U
H223 H 0.0460 1.0942 1.7991 0.047 Uiso 1 1 calc R
C224 C 0.0588(15) 1.0061(10) 1.9009(9) 0.013(4) Uiso 1 1 d U
H224 H 0.0127 1.0419 1.9406 0.016 Uiso 1 1 calc R
C225 C 0.1132(17) 0.9170(12) 1.9311(10) 0.021(5) Uiso 1 1 d U
C226 C 0.1936(14) 0.8707(10) 1.8604(9) 0.006(3) Uiso 1 1 d U
C227 C 0.264(2) 0.7910(14) 1.8930(12) 0.025(5) Uiso 1 1 d U
C228 C 0.2350(19) 0.7599(14) 1.9802(11) 0.025(5) Uiso 1 1 d U
H228 H 0.2815 0.7083 1.9984 0.030 Uiso 1 1 calc R
C229 C 0.1521(17) 0.7921(12) 2.0402(12) 0.035(5) Uiso 1 1 d U
H229 H 0.1301 0.7594 2.0964 0.042 Uiso 1 1 calc R
C230 C 0.0950(15) 0.8797(11) 2.0178(9) 0.015(4) Uiso 1 1 d U
H230 H 0.0467 0.9111 2.0604 0.018 Uiso 1 1 calc R
N231 N 0.3478(13) 0.8913(10) 1.6004(9) 0.019(4) Uiso 1 1 d U
C232 C 0.4401(13) 0.9313(10) 1.6299(9) 0.012(3) Uiso 1 1 d U
H232 H 0.4338 0.9321 1.6884 0.014 Uiso 1 1 calc R
C233 C 0.5458(13) 0.9712(9) 1.5643(8) 0.011(3) Uiso 1 1 d U
H233 H 0.6078 1.0066 1.5778 0.013 Uiso 1 1 calc R
C234 C 0.5571(19) 0.9580(13) 1.4814(12) 0.036(5) Uiso 1 1 d U
H234 H 0.6337 0.9759 1.4401 0.043 Uiso 1 1 calc R
C235 C 0.4570(15) 0.9185(12) 1.4574(10) 0.023(4) Uiso 1 1 d U
C236 C 0.3360(18) 0.8904(14) 1.5160(11) 0.022(5) Uiso 1 1 d U
C237 C 0.2280(16) 0.8652(13) 1.4974(11) 0.020(5) Uiso 1 1 d U
C238 C 0.2425(17) 0.8499(13) 1.4192(11) 0.033(5) Uiso 1 1 d U
H238 H 0.1704 0.8273 1.4047 0.039 Uiso 1 1 calc R
C239 C 0.3570(14) 0.8644(11) 1.3544(10) 0.022(4) Uiso 1 1 d U
H239 H 0.3643 0.8480 1.3001 0.027 Uiso 1 1 calc R
C240 C 0.4580(15) 0.9042(11) 1.3761(10) 0.028(4) Uiso 1 1 d U
H240 H 0.5318 0.9225 1.3325 0.034 Uiso 1 1 calc R
N241 N 0.0715(17) 0.8388(13) 1.6470(11) 0.030(5) Uiso 1 1 d U
C242 C -0.0539(13) 0.8401(9) 1.6938(8) 0.007(3) Uiso 1 1 d U
C243 C -0.1620(17) 0.8591(12) 1.6657(10) 0.014(4) Uiso 1 1 d U
H243 H -0.2435 0.8574 1.7037 0.016 Uiso 1 1 calc R
C244 C -0.1478(17) 0.8807(13) 1.5805(11) 0.025(5) Uiso 1 1 d U
H244 H -0.2219 0.8907 1.5586 0.030 Uiso 1 1 calc R
C245 C -0.0129(18) 0.8898(14) 1.5168(13) 0.029(5) Uiso 1 1 d U
H245 H 0.0011 0.9122 1.4579 0.035 Uiso 1 1 calc R
C246 C 0.0916(19) 0.8582(14) 1.5621(12) 0.021(5) Uiso 1 1 d U
N251 N 0.1073(18) 0.7031(13) 1.7974(11) 0.036(5) Uiso 1 1 d U
C252 C 0.1491(19) 0.6234(13) 1.8281(11) 0.017(5) Uiso 1 1 d U
H252 H 0.2246 0.6003 1.7957 0.021 Uiso 1 1 calc R
C253 C 0.0877(16) 0.5694(13) 1.9069(10) 0.023(4) Uiso 1 1 d U
H253 H 0.1149 0.5089 1.9222 0.028 Uiso 1 1 calc R
C254 C -0.0046(17) 0.6041(12) 1.9565(12) 0.032(5) Uiso 1 1 d U
H254 H -0.0306 0.5756 2.0139 0.038 Uiso 1 1 calc R
C255 C -0.072(2) 0.6872(17) 1.9276(15) 0.057(8) Uiso 1 1 d U
C256 C -0.0185(16) 0.7395(11) 1.8334(10) 0.019(4) Uiso 1 1 d U
C257 C -0.0788(15) 0.8105(11) 1.7909(10) 0.013(4) Uiso 1 1 d U
C258 C -0.184(2) 0.8458(16) 1.8473(13) 0.032(6) Uiso 1 1 d U
H258 H -0.2209 0.8982 1.8210 0.039 Uiso 1 1 calc R
C259 C -0.241(2) 0.8210(15) 1.9277(14) 0.054(7) Uiso 1 1 d U
H259 H -0.3119 0.8525 1.9561 0.065 Uiso 1 1 calc R
C260 C -0.1899(17) 0.7465(12) 1.9664(12) 0.042(5) Uiso 1 1 d U
H260 H -0.2294 0.7271 2.0245 0.050 Uiso 1 1 calc R
N300 N 0.8695(8) 0.5604(6) 0.7245(6) 0.0183(14) Uiso 1 1 d U
C301 C 0.8965(10) 0.5028(8) 0.7048(7) 0.0183(14) Uiso 1 1 d U
C302 C 0.9601(10) 0.4025(7) 0.6795(7) 0.0183(14) Uiso 1 1 d U
N310 N 0.5123(7) 0.9587(5) 0.8671(5) 0.0028(10) Uiso 1 1 d U
C311 C 0.4731(8) 1.0223(6) 0.8387(6) 0.0028(10) Uiso 1 1 d U
C312 C 0.4163(8) 1.1114(6) 0.8029(6) 0.0028(10) Uiso 1 1 d U
N320 N -0.2116(13) 0.5004(9) 1.5304(9) 0.063(2) Uiso 1 1 d U
C321 C -0.0993(19) 0.5312(13) 1.4249(9) 0.063(2) Uiso 1 1 d U
C322 C 0.1159(15) 0.6006(11) 1.3048(11) 0.063(2) Uiso 1 1 d .

loop_
_atom_site_aniso_label
_atom_site_aniso_U_11
_atom_site_aniso_U_22
_atom_site_aniso_U_33
_atom_site_aniso_U_23
_atom_site_aniso_U_13
_atom_site_aniso_U_12
Ru1 0.0165(10) 0.0166(10) 0.0329(10) -0.0032(8) -0.0076(8) -0.0033(8)
Ru2 0.0086(9) 0.0221(11) 0.0296(10) -0.0102(8) 0.0001(8) 0.0040(8)
P1 0.044(3) 0.037(4) 0.016(2) -0.0057(18) 0.008(3) 0.014(3)
F11 0.043(3) 0.045(6) 0.098(7) 0.015(4) -0.015(4) 0.016(4)
F12 0.069(6) 0.067(5) 0.073(5) -0.045(4) -0.026(5) 0.034(4)
F13 0.049(5) 0.065(5) 0.066(4) 0.035(4) 0.015(4) 0.026(4)
F14 0.045(4) 0.051(6) 0.062(6) -0.025(4) 0.017(4) 0.014(4)
F15 0.097(7) 0.040(5) 0.106(7) -0.006(4) -0.043(6) -0.015(5)
F16 0.112(7) 0.020(3) 0.042(4) -0.001(3) 0.005(4) -0.004(4)
P2 0.042(3) 0.029(3) 0.036(3) -0.007(2) -0.007(3) -0.006(2)
F21 0.089(7) 0.049(6) 0.063(5) 0.013(4) -0.005(4) -0.040(4)
F22 0.040(4) 0.180(9) 0.055(6) -0.007(5) -0.032(4) 0.038(5)
F23 0.068(5) 0.091(7) 0.089(6) 0.030(5) -0.057(5) -0.062(5)
F24 0.091(8) 0.056(6) 0.046(5) 0.015(4) -0.012(5) -0.006(5)
F25 0.226(9) 0.056(7) 0.165(9) 0.014(5) -0.156(8) -0.051(6)
F26 0.125(6) 0.089(8) 0.147(11) 0.019(6) 0.053(6) 0.058(6)
P3 0.031(3) 0.034(3) 0.038(3) 0.000(2) -0.014(3) 0.003(2)
F31 0.047(4) 0.094(8) 0.103(7) -0.055(6) -0.030(5) 0.034(5)
F33 0.071(7) 0.312(13) 0.051(4) 0.058(6) -0.004(4) -0.014(8)
F35 0.026(3) 0.053(7) 0.155(9) -0.032(6) -0.015(5) 0.001(4)
F32 0.064(6) 0.108(7) 0.257(11) -0.128(8) -0.053(9) 0.015(5)
F34 0.095(8) 0.270(13) 0.042(3) 0.027(6) -0.023(4) 0.043(7)
F36 0.041(5) 0.105(7) 0.266(12) -0.124(8) -0.049(8) 0.018(5)
P4 0.019(3) 0.062(4) 0.019(3) -0.010(2) 0.000(2) -0.016(3)
F41 0.125(8) 0.086(5) 0.019(4) 0.003(4) -0.007(5) -0.039(5)
F42 0.156(8) 0.054(6) 0.031(4) -0.012(4) -0.031(5) -0.034(5)
F43 0.077(4) 0.100(9) 0.066(7) 0.020(5) 0.010(4) 0.050(5)
F44 0.072(7) 0.026(4) 0.040(4) -0.009(3) 0.002(4) 0.011(4)
F45 0.165(9) 0.056(6) 0.080(6) -0.025(5) -0.092(7) 0.012(6)
F46 0.041(4) 0.095(7) 0.104(8) -0.045(5) 0.025(4) 0.000(4)

loop_
_atom_type_symbol
_atom_type_description
_atom_type_scat_dispersion_real
_atom_type_scat_dispersion_imag
_atom_type_scat_source
C C 0.0033 0.0016 'International Tables Vol C Tables 4.2.6.8 and 6.1.1.4'
H H 0.0000 0.0000 'International Tables Vol C Tables 4.2.6.8 and 6.1.1.4'
N N 0.0061 0.0033 'International Tables Vol C Tables 4.2.6.8 and 6.1.1.4'
Ru Ru -1.2594 0.8363 'International Tables Vol C Tables 4.2.6.8 and 6.1.1.4'
P P 0.1023 0.0942 'International Tables Vol C Tables 4.2.6.8 and 6.1.1.4'
F F 0.0171 0.0103 'International Tables Vol C Tables 4.2.6.8 and 6.1.1.4'
Cl Cl 0.1484 0.1585 'International Tables Vol C Tables 4.2.6.8 and 6.1.1.4'

loop_
_geom_angle_atom_site_label_1
_geom_angle_atom_site_label_2
_geom_angle_atom_site_label_3
_geom_angle
N131 Ru1 N111 89.4(6)
N131 Ru1 N141 89.2(6)
N111 Ru1 N141 176.3(6)
N131 Ru1 N151 177.6(6)
N111 Ru1 N151 93.0(6)
N141 Ru1 N151 88.4(6)
N131 Ru1 N121 92.2(6)
N111 Ru1 N121 88.9(7)
N141 Ru1 N121 87.7(6)
N151 Ru1 N121 87.4(6)
N131 Ru1 N101 89.9(6)
N111 Ru1 N101 92.1(7)
N141 Ru1 N101 91.3(6)
N151 Ru1 N101 90.5(6)
N121 Ru1 N101 177.6(7)
N241 Ru2 N211 179.1(6)
N241 Ru2 N221 90.8(7)
N211 Ru2 N221 88.6(6)
N241 Ru2 N251 92.6(7)
N211 Ru2 N251 86.8(6)
N221 Ru2 N251 90.5(6)
N241 Ru2 N201 89.6(7)
N211 Ru2 N201 91.0(6)
N221 Ru2 N201 179.0(7)
N251 Ru2 N201 90.4(7)
N241 Ru2 N231 89.2(6)
N211 Ru2 N231 91.4(5)
N221 Ru2 N231 88.2(6)
N251 Ru2 N231 177.8(6)
N201 Ru2 N231 91.0(6)
F11 P1 F14 171.7(9)
F11 P1 F16 81.4(7)
F14 P1 F16 94.9(7)
F11 P1 F13 97.4(7)
F14 P1 F13 86.0(7)
F16 P1 F13 177.3(8)
F11 P1 F12 95.9(8)
F14 P1 F12 91.3(8)
F16 P1 F12 87.4(7)
F13 P1 F12 95.1(7)
F11 P1 F15 80.8(8)
F14 P1 F15 91.8(7)
F16 P1 F15 90.1(6)
F13 P1 F15 87.3(7)
F12 P1 F15 176.2(8)
F24 P2 F25 98.2(9)
F24 P2 F26 93.6(10)
F25 P2 F26 93.3(11)
F24 P2 F23 86.6(9)
F25 P2 F23 171.5(10)
F26 P2 F23 93.5(11)
F24 P2 F21 171.1(9)
F25 P2 F21 82.9(8)
F26 P2 F21 95.1(9)
F23 P2 F21 91.3(7)
F24 P2 F22 85.0(9)
F25 P2 F22 74.1(10)
F26 P2 F22 166.9(12)
F23 P2 F22 99.5(9)
F21 P2 F22 86.8(8)
F34 P3 F36 97.8(11)
F34 P3 F33 171.7(12)
F36 P3 F33 90.3(11)
F34 P3 F32 81.1(10)
F36 P3 F32 178.1(11)
F33 P3 F32 90.8(11)
F34 P3 F35 91.7(9)
F36 P3 F35 94.6(8)
F33 P3 F35 89.4(9)
F32 P3 F35 83.8(9)
F34 P3 F31 79.3(8)
F36 P3 F31 92.3(8)
F33 P3 F31 98.7(9)
F32 P3 F31 89.1(9)
F35 P3 F31 169.3(9)
F45 P4 F43 93.3(9)
F45 P4 F42 174.4(9)
F43 P4 F42 90.5(9)
F45 P4 F46 76.3(8)
F43 P4 F46 167.6(10)
F42 P4 F46 99.4(9)
F45 P4 F41 87.6(8)
F43 P4 F41 85.0(9)
F42 P4 F41 96.7(8)
F46 P4 F41 101.1(8)
F45 P4 F44 94.8(8)
F43 P4 F44 88.5(8)
F42 P4 F44 81.3(7)
F46 P4 F44 85.7(8)
F41 P4 F44 173.2(8)
C106 N101 C102 115.3(16)
C106 N101 Ru1 119.9(13)
C102 N101 Ru1 123.4(13)
C103 C102 N101 128.7(19)
C103 C102 H102 115.7
N101 C102 H102 115.7
C102 C103 C104 113.0(17)
C102 C103 H103 123.5
C104 C103 H103 123.5
C103 C104 C105 125(2)
C103 C104 H104 117.6
C105 C104 H104 117.6
C106 C105 C104 120.3(18)
C106 C105 C110 115.6(17)
C104 C105 C110 124.2(19)
C105 C106 N101 116.7(17)
C105 C106 C107 125.7(18)
N101 C106 C107 117.5(17)
C108 C107 C106 121.5(19)
C108 C107 C112 108.6(16)
C106 C107 C112 129.5(17)
C107 C108 C109 112.4(18)
C107 C108 H108 123.8
C109 C108 H108 123.8
C110 C109 C108 121.8(18)
C110 C109 H109 119.1
C108 C109 H109 119.1
C109 C110 C105 121(2)
C109 C110 H110 119.5
C105 C110 H110 119.5
C116 N111 C112 116.7(16)
C116 N111 Ru1 123.9(12)
C112 N111 Ru1 119.2(12)
C113 C112 N111 124.3(17)
C113 C112 C107 116.8(15)
N111 C112 C107 118.4(15)
C112 C113 C114 112.8(16)
C112 C113 H113 123.6
C114 C113 H113 123.6
C115 C114 C113 123.6(18)
C115 C114 H114 118.2
C113 C114 H114 118.2
C114 C115 C116 116.2(17)
C114 C115 H115 121.9
C116 C115 H115 121.9
N111 C116 C115 125.2(15)
N111 C116 C127 119.7(14)
C115 C116 C127 115.0(14)
C126 N121 C122 118.4(16)
C126 N121 Ru1 118.2(13)
C122 N121 Ru1 121.6(13)
N121 C122 C123 118.3(16)
N121 C122 H122 120.8
C123 C122 H122 120.8
C124 C123 C122 128.1(16)
C124 C123 H123 116.0
C122 C123 H123 116.0
C125 C124 C123 110.8(14)
C125 C124 H124 124.6
C123 C124 H124 124.6
C124 C125 C130 122.1(13)
C124 C125 C126 121.3(14)
C130 C125 C126 116.5(13)
N121 C126 C127 120.3(15)
N121 C126 C125 118.6(15)
C127 C126 C125 120.9(14)
C116 C127 C126 126.0(14)
C116 C127 C128 120.4(15)
C126 C127 C128 113.6(15)
C129 C128 C127 124.4(17)
C129 C128 H128 117.8
C127 C128 H128 117.8
C130 C129 C128 121.7(15)
C130 C129 H129 119.1
C128 C129 H129 119.1
C129 C130 C125 121.7(15)
C129 C130 H130 119.2
C125 C130 H130 119.2
C132 N131 C136 105.2(13)
C132 N131 Ru1 129.8(11)
C136 N131 Ru1 122.5(12)
N131 C132 C133 129.8(15)
N131 C132 H132 115.1
C133 C132 H132 115.1
C134 C133 C132 119.8(17)
C134 C133 H133 120.1
C132 C133 H133 120.1
C133 C134 C135 119.7(16)
C133 C134 H134 120.1
C135 C134 H134 120.1
C136 C135 C140 126.9(14)
C136 C135 C134 111.6(13)
C140 C135 C134 121.5(14)
N131 C136 C135 131.5(15)
N131 C136 C137 114.7(14)
C135 C136 C137 113.4(13)
C142 C137 C138 117.1(14)
C142 C137 C136 125.5(15)
C138 C137 C136 116.0(14)
C139 C138 C137 124.2(15)
C139 C138 H138 117.9
C137 C138 H138 117.9
C138 C139 C140 122.0(15)
C138 C139 H139 119.0
C140 C139 H139 119.0
C139 C140 C135 116.7(14)
C139 C140 H140 121.7
C135 C140 H140 121.7
C142 N141 C146 122.9(14)
C142 N141 Ru1 122.3(11)
C146 N141 Ru1 114.8(10)
C143 C142 N141 121.2(17)
C143 C142 C137 121.0(16)
N141 C142 C137 117.3(16)
C144 C143 C142 126.0(19)
C144 C143 H143 117.0
C142 C143 H143 117.0
C143 C144 C145 116.5(19)
C143 C144 H144 121.8
C145 C144 H144 121.8
C144 C145 C146 125.9(19)
C144 C145 H145 117.1
C146 C145 H145 117.1
N141 C146 C157 127.0(15)
N141 C146 C145 107.1(14)
C157 C146 C145 125.7(16)
C156 N151 C152 113.0(15)
C156 N151 Ru1 120.7(11)
C152 N151 Ru1 120.7(14)
N151 C152 C153 121(2)
N151 C152 H152 119.6
C153 C152 H152 119.6
C152 C153 C154 120(2)
C152 C153 H153 119.9
C154 C153 H153 119.9
C155 C154 C153 118.6(17)
C155 C154 H154 120.7
C153 C154 H154 120.7
C156 C155 C154 117.9(15)
C156 C155 C160 128.7(15)
C154 C155 C160 113.3(15)
C155 C156 N151 129.4(15)
C155 C156 C157 113.1(15)
N151 C156 C157 117.2(14)
C158 C157 C156 126.2(16)
C158 C157 C146 112.1(16)
C156 C157 C146 121.1(15)
C157 C158 C159 112.5(17)
C157 C158 H158 123.7
C159 C158 H158 123.7
C160 C159 C158 123.7(14)
C160 C159 H159 118.2
C158 C159 H159 118.2
C155 C160 C159 114.7(13)
C155 C160 H160 122.7
C159 C160 H160 122.7
C202 N201 C206 115.5(16)
C202 N201 Ru2 124.3(14)
C206 N201 Ru2 115.5(12)
N201 C202 C203 134.4(19)
N201 C202 H202 112.8
C203 C202 H202 112.8
C202 C203 C204 102.4(17)
C202 C203 H203 128.8
C204 C203 H203 128.8
C203 C204 C205 130.6(17)
C203 C204 H204 114.7
C205 C204 H204 114.7
C206 C205 C210 123.1(18)
C206 C205 C204 115.1(16)
C210 C205 C204 121.8(16)
C205 C206 C207 118.3(16)
C205 C206 N201 121.4(16)
C207 C206 N201 120.3(15)
C208 C207 C206 121.9(17)
C208 C207 C212 114.1(17)
C206 C207 C212 121.8(17)
C209 C208 C207 119(2)
C209 C208 H208 120.6
C207 C208 H208 120.6
C208 C209 C210 119.3(19)
C208 C209 H209 120.4
C210 C209 H209 120.4
C205 C210 C209 117.8(18)
C205 C210 H210 121.1
C209 C210 H210 121.1
C216 N211 C212 125.6(17)
C216 N211 Ru2 121.6(13)
C212 N211 Ru2 112.7(11)
C213 C212 C207 125.4(19)
C213 C212 N211 108.4(18)
C207 C212 N211 125.7(18)
C214 C213 C212 128(2)
C214 C213 H213 115.8
C212 C213 H213 115.8
C215 C214 C213 113(2)
C215 C214 H214 123.5
C213 C214 H214 123.5
C214 C215 C216 126.1(19)
C214 C215 H215 116.9
C216 C215 H215 116.9
N211 C216 C227 125.2(18)
N211 C216 C215 117.6(18)
C227 C216 C215 117.1(17)
C222 N221 C226 119.9(15)
C222 N221 Ru2 122.5(12)
C226 N221 Ru2 115.6(11)
N221 C222 C223 121.7(15)
N221 C222 H222 119.2
C223 C222 H222 119.2
C224 C223 C222 120.7(16)
C224 C223 H223 119.7
C222 C223 H223 119.7
C223 C224 C225 119.9(15)
C223 C224 H224 120.1
C225 C224 H224 120.1
C230 C225 C224 123.0(15)
C230 C225 C226 122.8(14)
C224 C225 C226 114.2(14)
N221 C226 C227 125.4(14)
N221 C226 C225 121.8(13)
C227 C226 C225 112.6(13)
C228 C227 C226 118.1(17)
C228 C227 C216 122.4(18)
C226 C227 C216 119.2(16)
C229 C228 C227 129(2)
C229 C228 H228 115.6
C227 C228 H228 115.6
C228 C229 C230 117.5(18)
C228 C229 H229 121.2
C230 C229 H229 121.2
C225 C230 C229 118.5(15)
C225 C230 H230 120.8
C229 C230 H230 120.8
C232 N231 C236 130.4(14)
C232 N231 Ru2 113.0(10)
C236 N231 Ru2 115.5(11)
N231 C232 C233 114.2(13)
N231 C232 H232 122.9
C233 C232 H232 122.9
C234 C233 C232 120.0(14)
C234 C233 H233 120.0
C232 C233 H233 120.0
C233 C234 C235 121.0(17)
C233 C234 H234 119.5
C235 C234 H234 119.5
C240 C235 C234 125.4(16)
C240 C235 C236 111.3(15)
C234 C235 C236 123.2(15)
C237 C236 N231 123.2(16)
C237 C236 C235 127.8(16)
N231 C236 C235 109.0(15)
C238 C237 C236 114.4(17)
C238 C237 C246 121.6(16)
C236 C237 C246 123.9(16)
C237 C238 C239 125.5(17)
C237 C238 H238 117.2
C239 C238 H238 117.2
C240 C239 C238 115.6(14)
C240 C239 H239 122.2
C238 C239 H239 122.2
C235 C240 C239 124.0(15)
C235 C240 H240 118.0
C239 C240 H240 118.0
C246 N241 C242 117.3(17)
C246 N241 Ru2 118.5(14)
C242 N241 Ru2 123.8(12)
C243 C242 N241 128.8(14)
C243 C242 C257 113.6(13)
N241 C242 C257 117.6(13)
C244 C243 C242 116.8(16)
C244 C243 H243 121.6
C242 C243 H243 121.6
C243 C244 C245 122.4(16)
C243 C244 H244 118.8
C245 C244 H244 118.8
C246 C245 C244 110.9(16)
C246 C245 H245 124.5
C244 C245 H245 124.5
N241 C246 C245 123.2(18)
N241 C246 C237 125.2(17)
C245 C246 C237 111.1(15)
C252 N251 C256 123.3(17)
C252 N251 Ru2 122.4(15)
C256 N251 Ru2 114.0(12)
N251 C252 C253 124.2(18)
N251 C252 H252 117.9
C253 C252 H252 117.9
C254 C253 C252 118.8(18)
C254 C253 H253 120.6
C252 C253 H253 120.6
C253 C254 C255 122.5(19)
C253 C254 H254 118.7
C255 C254 H254 118.7
C254 C255 C260 137(2)
C254 C255 C256 117.8(18)
C260 C255 C256 104.7(17)
C257 C256 N251 124.3(15)
C257 C256 C255 126.1(16)
N251 C256 C255 109.6(15)
C256 C257 C258 111.8(16)
C256 C257 C242 126.3(14)
C258 C257 C242 121.2(14)
C259 C258 C257 134(2)
C259 C258 H258 113.2
C257 C258 H258 113.2
C258 C259 C260 114(2)
C258 C259 H259 122.9
C260 C259 H259 123.0
C259 C260 C255 128.6(19)
C259 C260 H260 115.7
C255 C260 H260 115.7
N300 C301 C302 171.3(12)
N310 C311 C312 177.7(10)

loop_
_geom_bond_atom_site_label_1
_geom_bond_atom_site_label_2
_geom_bond_distance
Ru1 N131 1.982(14)
Ru1 N111 2.025(17)
Ru1 N141 2.027(15)
Ru1 N151 2.037(14)
Ru1 N121 2.048(17)
Ru1 N101 2.077(17)
Ru2 N241 2.017(18)
Ru2 N211 2.064(14)
Ru2 N221 2.068(15)
Ru2 N251 2.072(18)
Ru2 N201 2.076(17)
Ru2 N231 2.148(14)
P1 F11 1.511(13)
P1 F14 1.569(14)
P1 F16 1.582(11)
P1 F13 1.587(11)
P1 F12 1.620(14)
P1 F15 1.632(14)
P2 F24 1.490(14)
P2 F25 1.545(14)
P2 F26 1.547(18)
P2 F23 1.569(13)
P2 F21 1.577(13)
P2 F22 1.611(15)
P3 F34 1.496(13)
P3 F36 1.509(14)
P3 F33 1.514(13)
P3 F32 1.535(15)
P3 F35 1.575(15)
P3 F31 1.671(14)
P4 F45 1.542(12)
P4 F43 1.557(16)
P4 F42 1.576(11)
P4 F46 1.586(15)
P4 F41 1.596(14)
P4 F44 1.687(13)
N101 C106 1.38(2)
N101 C102 1.44(2)
C102 C103 1.260(19)
C102 H102 0.9300
C103 C104 1.34(2)
C103 H103 0.9300
C104 C105 1.37(2)
C104 H104 0.9300
C105 C106 1.37(2)
C105 C110 1.42(2)
C106 C107 1.39(2)
C107 C108 1.38(2)
C107 C112 1.58(3)
C108 C109 1.56(2)
C108 H108 0.9300
C109 C110 1.37(2)
C109 H109 0.9300
C110 H110 0.9300
N111 C116 1.303(18)
N111 C112 1.42(2)
C112 C113 1.37(2)
C113 C114 1.46(2)
C113 H113 0.9300
C114 C115 1.34(2)
C114 H114 0.9300
C115 C116 1.40(2)
C115 H115 0.9300
C116 C127 1.44(2)
N121 C126 1.33(2)
N121 C122 1.36(2)
C122 C123 1.392(19)
C122 H122 0.9300
C123 C124 1.376(19)
C123 H123 0.9300
C124 C125 1.375(19)
C124 H124 0.9300
C125 C130 1.51(2)
C125 C126 1.536(19)
C126 C127 1.46(2)
C127 C128 1.47(2)
C128 C129 1.46(2)
C128 H128 0.9300
C129 C130 1.283(19)
C129 H129 0.9300
C130 H130 0.9300
N131 C132 1.37(2)
N131 C136 1.372(18)
C132 C133 1.38(2)
C132 H132 0.9300
C133 C134 1.28(2)
C133 H133 0.9300
C134 C135 1.47(2)
C134 H134 0.9300
C135 C136 1.40(2)
C135 C140 1.451(18)
C136 C137 1.52(2)
C137 C142 1.43(2)
C137 C138 1.467(19)
C138 C139 1.349(19)
C138 H138 0.9300
C139 C140 1.361(19)
C139 H139 0.9300
C140 H140 0.9300
N141 C142 1.398(19)
N141 C146 1.447(19)
C142 C143 1.32(2)
C143 C144 1.24(2)
C143 H143 0.9300
C144 C145 1.43(2)
C144 H144 0.9300
C145 C146 1.51(2)
C145 H145 0.9300
C146 C157 1.46(2)
N151 C156 1.366(19)
N151 C152 1.38(2)
C152 C153 1.40(2)
C152 H152 0.9300
C153 C154 1.41(2)
C153 H153 0.9300
C154 C155 1.34(2)
C154 H154 0.9300
C155 C156 1.318(19)
C155 C160 1.367(19)
C156 C157 1.45(2)
C157 C158 1.38(2)
C158 C159 1.44(2)
C158 H158 0.9300
C159 C160 1.422(19)
C159 H159 0.9300
C160 H160 0.9300
N201 C202 1.29(2)
N201 C206 1.45(2)
C202 C203 1.41(2)
C202 H202 0.9300
C203 C204 1.42(2)
C203 H203 0.9300
C204 C205 1.45(2)
C204 H204 0.9300
C205 C206 1.28(2)
C205 C210 1.29(2)
C206 C207 1.37(2)
C207 C208 1.32(2)
C207 C212 1.46(3)
C208 C209 1.30(2)
C208 H208 0.9300
C209 C210 1.44(2)
C209 H209 0.9300
C210 H210 0.9300
N211 C216 1.27(2)
N211 C212 1.49(2)
C212 C213 1.43(3)
C213 C214 1.43(3)
C213 H213 0.9300
C214 C215 1.26(2)
C214 H214 0.9300
C215 C216 1.47(2)
C215 H215 0.9300
C216 C227 1.47(3)
N221 C222 1.247(19)
N221 C226 1.371(18)
C222 C223 1.52(2)
C222 H222 0.9300
C223 C224 1.30(2)
C223 H223 0.9300
C224 C225 1.46(2)
C224 H224 0.9300
C225 C230 1.38(2)
C225 C226 1.49(2)
C226 C227 1.45(2)
C227 C228 1.37(2)
C228 C229 1.28(2)
C228 H228 0.9300
C229 C230 1.42(2)
C229 H229 0.9300
C230 H230 0.9300
N231 C232 1.362(18)
N231 C236 1.40(2)
C232 C233 1.407(18)
C232 H232 0.9300
C233 C234 1.36(2)
C233 H233 0.9300
C234 C235 1.38(2)
C234 H234 0.9300
C235 C240 1.36(2)
C235 C236 1.42(2)
C236 C237 1.32(2)
C237 C238 1.29(2)
C237 C246 1.56(2)
C238 C239 1.39(2)
C238 H238 0.9300
C239 C240 1.37(2)
C239 H239 0.9300
C240 H240 0.9300
N241 C246 1.32(2)
N241 C242 1.36(2)
C242 C243 1.329(19)
C242 C257 1.51(2)
C243 C244 1.33(2)
C243 H243 0.9300
C244 C245 1.54(2)
C244 H244 0.9300
C245 C246 1.48(2)
C245 H245 0.9300
N251 C252 1.29(2)
N251 C256 1.44(2)
C252 C253 1.40(2)
C252 H252 0.9300
C253 C254 1.26(2)
C253 H253 0.9300
C254 C255 1.45(3)
C254 H254 0.9300
C255 C260 1.56(3)
C255 C256 1.56(3)
C256 C257 1.37(2)
C257 C258 1.40(2)
C258 C259 1.29(3)
C258 H258 0.9300
C259 C260 1.33(3)
C259 H259 0.9300
C260 H260 0.9300
N300 C301 0.956(12)
C301 C302 1.661(15)
N310 C311 1.080(10)
C311 C312 1.499(13)
N320 C321 1.82(2)

loop_
_geom_torsion_atom_site_label_1
_geom_torsion_atom_site_label_2
_geom_torsion_atom_site_label_3
_geom_torsion_atom_site_label_4
_geom_torsion
N131 Ru1 N101 C106 137.3(16)
N111 Ru1 N101 C106 47.9(16)
N141 Ru1 N101 C106 -133.5(16)
N151 Ru1 N101 C106 -45.0(16)
N121 Ru1 N101 C106 -69(17)
N131 Ru1 N101 C102 -56.5(16)
N111 Ru1 N101 C102 -145.9(16)
N141 Ru1 N101 C102 32.7(16)
N151 Ru1 N101 C102 121.1(16)
N121 Ru1 N101 C102 97(17)
C106 N101 C102 C103 3(3)
Ru1 N101 C102 C103 -164.2(16)
N101 C102 C103 C104 7(3)
C102 C103 C104 C105 -8(3)
C103 C104 C105 C106 0(4)
C103 C104 C105 C110 179(2)
C104 C105 C106 N101 10(3)
C110 C105 C106 N101 -169.4(19)
C104 C105 C106 C107 -166(2)
C110 C105 C106 C107 15(3)
C102 N101 C106 C105 -11(3)
Ru1 N101 C106 C105 156.6(15)
C102 N101 C106 C107 165.7(19)
Ru1 N101 C106 C107 -27(3)
C105 C106 C107 C108 -17(4)
N101 C106 C107 C108 167(2)
C105 C106 C107 C112 156(2)
N101 C106 C107 C112 -20(3)
C106 C107 C108 C109 7(3)
C112 C107 C108 C109 -167.0(16)
C107 C108 C109 C110 3(3)
C108 C109 C110 C105 -5(3)
C106 C105 C110 C109 -3(3)
C104 C105 C110 C109 178(2)
N131 Ru1 N111 C116 60.3(15)
N141 Ru1 N111 C116 -7(12)
N151 Ru1 N111 C116 -119.2(15)
N121 Ru1 N111 C116 -31.8(15)
N101 Ru1 N111 C116 150.3(15)
N131 Ru1 N111 C112 -123.5(16)
N141 Ru1 N111 C112 169(10)
N151 Ru1 N111 C112 57.0(16)
N121 Ru1 N111 C112 144.3(16)
N101 Ru1 N111 C112 -33.6(16)
C116 N111 C112 C113 -7(3)
Ru1 N111 C112 C113 176.5(15)
C116 N111 C112 C107 -178.9(16)
Ru1 N111 C112 C107 5(2)
C108 C107 C112 C113 35(2)
C106 C107 C112 C113 -138(2)
C108 C107 C112 N111 -152.3(19)
C106 C107 C112 N111 34(3)
N111 C112 C113 C114 12(3)
C107 C112 C113 C114 -176.0(15)
C112 C113 C114 C115 -12(3)
C113 C114 C115 C116 7(3)
C112 N111 C116 C115 1(3)
Ru1 N111 C116 C115 177.1(14)
C112 N111 C116 C127 -175.7(16)
Ru1 N111 C116 C127 0(2)
C114 C115 C116 N111 -1(3)
C114 C115 C116 C127 175.5(17)
N131 Ru1 N121 C126 -43.4(15)
N111 Ru1 N121 C126 45.9(15)
N141 Ru1 N121 C126 -132.5(15)
N151 Ru1 N121 C126 138.9(14)
N101 Ru1 N121 C126 163(16)
N131 Ru1 N121 C122 121.3(15)
N111 Ru1 N121 C122 -149.4(15)
N141 Ru1 N121 C122 32.1(15)
N151 Ru1 N121 C122 -56.4(15)
N101 Ru1 N121 C122 -33(18)
C126 N121 C122 C123 10(3)
Ru1 N121 C122 C123 -154.7(12)
N121 C122 C123 C124 11(3)
C122 C123 C124 C125 -18(2)
C123 C124 C125 C130 -177.0(16)
C123 C124 C125 C126 5(2)
C122 N121 C126 C127 165.0(17)
Ru1 N121 C126 C127 -30(2)
C122 N121 C126 C125 -21(3)
Ru1 N121 C126 C125 144.5(13)
C124 C125 C126 N121 13(3)
C130 C125 C126 N121 -164.6(17)
C124 C125 C126 C127 -172.5(16)
C130 C125 C126 C127 10(2)
N111 C116 C127 C126 34(3)
C115 C116 C127 C126 -142.5(18)
N111 C116 C127 C128 -144.9(18)
C115 C116 C127 C128 38(2)
N121 C126 C127 C116 -17(3)
C125 C126 C127 C116 168.6(16)
N121 C126 C127 C128 162.1(18)
C125 C126 C127 C128 -12(2)
C116 C127 C128 C129 -174.8(16)
C126 C127 C128 C129 6(3)
C127 C128 C129 C130 4(3)
C128 C129 C130 C125 -7(3)
C124 C125 C130 C129 -177.3(16)
C126 C125 C130 C129 0(3)
N111 Ru1 N131 C132 31.8(16)
N141 Ru1 N131 C132 -151.6(16)
N151 Ru1 N131 C132 -160(14)
N121 Ru1 N131 C132 120.7(16)
N101 Ru1 N131 C132 -60.3(16)
N111 Ru1 N131 C136 -127.5(14)
N141 Ru1 N131 C136 49.1(14)
N151 Ru1 N131 C136 40(15)
N121 Ru1 N131 C136 -38.6(14)
N101 Ru1 N131 C136 140.4(14)
C136 N131 C132 C133 7(3)
Ru1 N131 C132 C133 -155.2(15)
N131 C132 C133 C134 4(3)
C132 C133 C134 C135 -6(3)
C133 C134 C135 C136 -3(2)
C133 C134 C135 C140 176.2(16)
C132 N131 C136 C135 -18(3)
Ru1 N131 C136 C135 145.6(17)
C132 N131 C136 C137 169.1(15)
Ru1 N131 C136 C137 -27(2)
C140 C135 C136 N131 -161.8(18)
C134 C135 C136 N131 17(3)
C140 C135 C136 C137 11(3)
C134 C135 C136 C137 -170.2(15)
N131 C136 C137 C142 -28(3)
C135 C136 C137 C142 157.9(18)
N131 C136 C137 C138 165.8(15)
C135 C136 C137 C138 -8(2)
C142 C137 C138 C139 -165.6(17)
C136 C137 C138 C139 2(3)
C137 C138 C139 C140 4(3)
C138 C139 C140 C135 -2(2)
C136 C135 C140 C139 -6(3)
C134 C135 C140 C139 175.1(16)
N131 Ru1 N141 C142 -33.1(14)
N111 Ru1 N141 C142 34(11)
N151 Ru1 N141 C142 146.5(14)
N121 Ru1 N141 C142 59.1(15)
N101 Ru1 N141 C142 -123.0(15)
N131 Ru1 N141 C146 146.3(13)
N111 Ru1 N141 C146 -146(10)
N151 Ru1 N141 C146 -34.1(12)
N121 Ru1 N141 C146 -121.5(13)
N101 Ru1 N141 C146 56.4(12)
C146 N141 C142 C143 6(3)
Ru1 N141 C142 C143 -174.8(15)
C146 N141 C142 C137 178.1(16)
Ru1 N141 C142 C137 -3(2)
C138 C137 C142 C143 22(3)
C136 C137 C142 C143 -144.1(19)
C138 C137 C142 N141 -150.3(17)
C136 C137 C142 N141 44(3)
N141 C142 C143 C144 -5(3)
C137 C142 C143 C144 -177(2)
C142 C143 C144 C145 5(3)
C143 C144 C145 C146 -6(3)
C142 N141 C146 C157 178.1(18)
Ru1 N141 C146 C157 -1(2)
C142 N141 C146 C145 -6(2)
Ru1 N141 C146 C145 174.7(12)
C144 C145 C146 N141 6(3)
C144 C145 C146 C157 -178(2)
N131 Ru1 N151 C156 66(15)
N111 Ru1 N151 C156 -126.5(13)
N141 Ru1 N151 C156 57.0(12)
N121 Ru1 N151 C156 144.8(13)
N101 Ru1 N151 C156 -34.3(13)
N131 Ru1 N151 C152 -142(14)
N111 Ru1 N151 C152 25.5(16)
N141 Ru1 N151 C152 -151.1(15)
N121 Ru1 N151 C152 -63.3(16)
N101 Ru1 N151 C152 117.6(15)
C156 N151 C152 C153 4(3)
Ru1 N151 C152 C153 -149.6(17)
N151 C152 C153 C154 -4(3)
C152 C153 C154 C155 2(3)
C153 C154 C155 C156 -2(3)
C153 C154 C155 C160 179.7(16)
C154 C155 C156 N151 4(3)
C160 C155 C156 N151 -178.4(17)
C154 C155 C156 C157 -170.2(17)
C160 C155 C156 C157 8(3)
C152 N151 C156 C155 -5(3)
Ru1 N151 C156 C155 149.3(16)
C152 N151 C156 C157 168.9(18)
Ru1 N151 C156 C157 -37(2)
C155 C156 C157 C158 -11(3)
N151 C156 C157 C158 174.1(19)
C155 C156 C157 C146 158.9(17)
N151 C156 C157 C146 -16(3)
N141 C146 C157 C158 -150.7(19)
C145 C146 C157 C158 34(3)
N141 C146 C157 C156 38(3)
C145 C146 C157 C156 -138(2)
C156 C157 C158 C159 6(3)
C146 C157 C158 C159 -165.1(16)
C157 C158 C159 C160 4(3)
C156 C155 C160 C159 0(3)
C154 C155 C160 C159 178.4(15)
C158 C159 C160 C155 -7(2)
N241 Ru2 N201 C202 -27.5(17)
N211 Ru2 N201 C202 151.9(17)
N221 Ru2 N201 C202 -142(39)
N251 Ru2 N201 C202 65.1(17)
N231 Ru2 N201 C202 -116.7(17)
N241 Ru2 N201 C206 126.9(13)
N211 Ru2 N201 C206 -53.8(13)
N221 Ru2 N201 C206 12(40)
N251 Ru2 N201 C206 -140.5(13)
N231 Ru2 N201 C206 37.7(13)
C206 N201 C202 C203 -7(4)
Ru2 N201 C202 C203 147(2)
N201 C202 C203 C204 4(3)
C202 C203 C204 C205 -3(3)
C203 C204 C205 C206 6(3)
C203 C204 C205 C210 -173(2)
C210 C205 C206 C207 -11(3)
C204 C205 C206 C207 170.1(16)
C210 C205 C206 N201 171.0(19)
C204 C205 C206 N201 -8(3)
C202 N201 C206 C205 9(3)
Ru2 N201 C206 C205 -147.9(16)
C202 N201 C206 C207 -169.3(19)
Ru2 N201 C206 C207 34(2)
C205 C206 C207 C208 5(3)
N201 C206 C207 C208 -177.0(19)
C205 C206 C207 C212 -157.3(19)
N201 C206 C207 C212 21(3)
C206 C207 C208 C209 3(3)
C212 C207 C208 C209 166.5(19)
C207 C208 C209 C210 -5(3)
C206 C205 C210 C209 9(3)
C204 C205 C210 C209 -172.5(17)
C208 C209 C210 C205 0(3)
N241 Ru2 N211 C216 -13(46)
N221 Ru2 N211 C216 36.0(16)
N251 Ru2 N211 C216 -54.6(16)
N201 Ru2 N211 C216 -144.9(16)
N231 Ru2 N211 C216 124.1(16)
N241 Ru2 N211 C212 162(45)
N221 Ru2 N211 C212 -148.3(13)
N251 Ru2 N211 C212 121.2(13)
N201 Ru2 N211 C212 30.8(13)
N231 Ru2 N211 C212 -60.1(13)
C208 C207 C212 C213 -22(3)
C206 C207 C212 C213 141(2)
C208 C207 C212 N211 149(2)
C206 C207 C212 N211 -48(3)
C216 N211 C212 C213 -3(3)
Ru2 N211 C212 C213 -178.4(14)
C216 N211 C212 C207 -175(2)
Ru2 N211 C212 C207 9(3)
C207 C212 C213 C214 167(2)
N211 C212 C213 C214 -5(3)
C212 C213 C214 C215 11(3)
C213 C214 C215 C216 -9(3)
C212 N211 C216 C227 -178.4(19)
Ru2 N211 C216 C227 -3(3)
C212 N211 C216 C215 4(3)
Ru2 N211 C216 C215 179.6(12)
C214 C215 C216 N211 2(3)
C214 C215 C216 C227 -175(2)
N241 Ru2 N221 C222 -29.4(15)
N211 Ru2 N221 C222 151.2(15)
N251 Ru2 N221 C222 -122.0(15)
N201 Ru2 N221 C222 85(40)
N231 Ru2 N221 C222 59.8(15)
N241 Ru2 N221 C226 134.6(13)
N211 Ru2 N221 C226 -44.7(12)
N251 Ru2 N221 C226 42.1(13)
N201 Ru2 N221 C226 -110(39)
N231 Ru2 N221 C226 -136.2(13)
C226 N221 C222 C223 -5(3)
Ru2 N221 C222 C223 158.7(12)
N221 C222 C223 C224 -6(3)
C222 C223 C224 C225 5(3)
C223 C224 C225 C230 -177.1(17)
C223 C224 C225 C226 5(2)
C222 N221 C226 C227 -170.4(18)
Ru2 N221 C226 C227 25(2)
C222 N221 C226 C225 15(3)
Ru2 N221 C226 C225 -149.5(12)
C230 C225 C226 N221 166.9(16)
C224 C225 C226 N221 -15(2)
C230 C225 C226 C227 -8(2)
C224 C225 C226 C227 170.0(16)
N221 C226 C227 C228 -165.2(18)
C225 C226 C227 C228 10(3)
N221 C226 C227 C216 21(3)
C225 C226 C227 C216 -164.4(17)
N211 C216 C227 C228 152(2)
C215 C216 C227 C228 -31(3)
N211 C216 C227 C226 -34(3)
C215 C216 C227 C226 143.0(18)
C226 C227 C228 C229 -1(3)
C216 C227 C228 C229 173(2)
C227 C228 C229 C230 -11(3)
C224 C225 C230 C229 179.8(16)
C226 C225 C230 C229 -2(3)
C228 C229 C230 C225 11(3)
N241 Ru2 N231 C232 142.7(12)
N211 Ru2 N231 C232 -36.7(11)
N221 Ru2 N231 C232 51.9(11)
N251 Ru2 N231 C232 -1(18)
N201 Ru2 N231 C232 -127.7(11)
N241 Ru2 N231 C236 -47.8(13)
N211 Ru2 N231 C236 132.8(13)
N221 Ru2 N231 C236 -138.6(13)
N251 Ru2 N231 C236 168(17)
N201 Ru2 N231 C236 41.8(13)
C236 N231 C232 C233 -6(2)
Ru2 N231 C232 C233 161.4(10)
N231 C232 C233 C234 -8(2)
C232 C233 C234 C235 10(2)
C233 C234 C235 C240 178.6(16)
C233 C234 C235 C236 1(3)
C232 N231 C236 C237 -165.7(18)
Ru2 N231 C236 C237 27(2)
C232 N231 C236 C235 15(3)
Ru2 N231 C236 C235 -151.8(13)
C240 C235 C236 C237 -9(3)
C234 C235 C236 C237 169(2)
C240 C235 C236 N231 169.8(15)
C234 C235 C236 N231 -12(3)
N231 C236 C237 C238 -166.1(18)
C235 C236 C237 C238 12(3)
N231 C236 C237 C246 16(3)
C235 C236 C237 C246 -164.9(18)
C236 C237 C238 C239 -5(3)
C246 C237 C238 C239 172.6(17)
C237 C238 C239 C240 -5(3)
C234 C235 C240 C239 179.7(17)
C236 C235 C240 C239 -2(2)
C238 C239 C240 C235 8(2)
N211 Ru2 N241 C246 175(100)
N221 Ru2 N241 C246 126.2(16)
N251 Ru2 N241 C246 -143.3(17)
N201 Ru2 N241 C246 -52.9(17)
N231 Ru2 N241 C246 38.0(16)
N211 Ru2 N241 C242 -12(46)
N221 Ru2 N241 C242 -61.2(15)
N251 Ru2 N241 C242 29.3(16)
N201 Ru2 N241 C242 119.7(15)
N231 Ru2 N241 C242 -149.3(15)
C246 N241 C242 C243 0(3)
Ru2 N241 C242 C243 -173.2(13)
C246 N241 C242 C257 175.3(16)
Ru2 N241 C242 C257 3(2)
N241 C242 C243 C244 -1(3)
C257 C242 C243 C244 -176.5(15)
C242 C243 C244 C245 -4(3)
C243 C244 C245 C246 8(3)
C242 N241 C246 C245 6(3)
Ru2 N241 C246 C245 179.2(15)
C242 N241 C246 C237 176.8(17)
Ru2 N241 C246 C237 -10(3)
C244 C245 C246 N241 -9(3)
C244 C245 C246 C237 178.7(15)
C238 C237 C246 N241 154(2)
C236 C237 C246 N241 -29(3)
C238 C237 C246 C245 -35(3)
C236 C237 C246 C245 143(2)
N241 Ru2 N251 C252 144.7(17)
N211 Ru2 N251 C252 -35.8(16)
N221 Ru2 N251 C252 -124.4(16)
N201 Ru2 N251 C252 55.1(17)
N231 Ru2 N251 C252 -72(18)
N241 Ru2 N251 C256 -40.5(13)
N211 Ru2 N251 C256 138.9(13)
N221 Ru2 N251 C256 50.3(13)
N201 Ru2 N251 C256 -130.2(13)
N231 Ru2 N251 C256 103(18)
C256 N251 C252 C253 -10(3)
Ru2 N251 C252 C253 163.8(14)
N251 C252 C253 C254 -9(3)
C252 C253 C254 C255 16(3)
C253 C254 C255 C260 177(2)
C253 C254 C255 C256 -6(3)
C252 N251 C256 C257 -162.7(19)
Ru2 N251 C256 C257 23(2)
C252 N251 C256 C255 19(3)
Ru2 N251 C256 C255 -156.1(13)
C254 C255 C256 C257 170.4(19)
C260 C255 C256 C257 -11(3)
C254 C255 C256 N251 -11(3)
C260 C255 C256 N251 167.3(16)
N251 C256 C257 C258 -166.2(17)
C255 C256 C257 C258 12(3)
N251 C256 C257 C242 23(3)
C255 C256 C257 C242 -158.3(17)
C243 C242 C257 C256 137.7(18)
N241 C242 C257 C256 -39(2)
C243 C242 C257 C258 -32(2)
N241 C242 C257 C258 151.5(18)
C256 C257 C258 C259 -6(4)
C242 C257 C258 C259 165(2)
C257 C258 C259 C260 0(4)
C258 C259 C260 C255 0(3)
C254 C255 C260 C259 -178(3)
C256 C255 C260 C259 5(3)
